data_4316797
loop_
_publ_author_name
'Victor W. L. Ng'
'Michelle K. Taylor'
'Jonathan M. White'
'Charles G. Young'

_publ_section_title
;
 cis-Dioxo- and cis-(Hydroxo)oxo-Mo(V) Complexes Stabilized by
 Intramolecular Hydrogen-Bonding
;
_journal_name_full 'Inorganic Chemistry'
_journal_page_first 9460
_journal_page_last 9469
_journal_paper_doi 10.1021/ic1011428
_journal_volume 49
_journal_year 2010
_chemical_formula_sum 'C43 H50 B Cl Co Mo N8 O4'
_chemical_formula_weight 944.04
_chemical_name_common Cp2Co[Tp(iPr)MoO2(OAr-CONHPh(4-Cl)-2)]
_chemical_name_systematic
;
 ?
;
_space_group_IT_number 15
_symmetry_cell_setting monoclinic
_symmetry_space_group_name_Hall '-C 2yc'
_symmetry_space_group_name_H-M 'C 1 2/c 1'
_atom_sites_solution_hydrogens geom
_atom_sites_solution_primary direct
_atom_sites_solution_secondary difmap
_audit_creation_method SHELXL-97
_cell_angle_alpha 90.00
_cell_angle_beta 113.643(2)
_cell_angle_gamma 90.00
_cell_formula_units_Z 8
_cell_length_a 24.1593(6)
_cell_length_b 11.0661(2)
_cell_length_c 34.8794(2)
_cell_measurement_reflns_used 14163
_cell_measurement_temperature 130(2)
_cell_measurement_theta_max 73.1513
_cell_measurement_theta_min 3.8072
_cell_volume 8542.3(3)
_computing_cell_refinement
;
CrysAlis RED, Oxford Diffraction Ltd.,
Version 1.171.32.15 (release 10-01-2008 CrysAlis171 .NET)
(compiled Jan 10 2008,16:37:18)
;
_computing_data_collection
;
CrysAlis CCD, Oxford Diffraction Ltd.,
Version 1.171.32.15 (release 10-01-2008 CrysAlis171 .NET)
(compiled Jan 10 2008,16:37:18)
;
_computing_data_reduction
;
CrysAlis RED, Oxford Diffraction Ltd.,
Version 1.171.32.15 (release 10-01-2008 CrysAlis171 .NET)
(compiled Jan 10 2008,16:37:18)
;
_computing_structure_refinement 'SHELXL-97 (Sheldrick, 1997)'
_computing_structure_solution 'SHELXL-97 (Sheldrick, 1997)'
_diffrn_ambient_temperature 130(2)
_diffrn_measured_fraction_theta_full 0.985
_diffrn_measured_fraction_theta_max 0.985
_diffrn_radiation_monochromator graphite
_diffrn_radiation_source 'fine-focus sealed tube'
_diffrn_radiation_type CuK\a
_diffrn_radiation_wavelength 1.54180
_diffrn_reflns_av_R_equivalents 0.0373
_diffrn_reflns_av_sigmaI/netI 0.0318
_diffrn_reflns_limit_h_max 28
_diffrn_reflns_limit_h_min -29
_diffrn_reflns_limit_k_max 13
_diffrn_reflns_limit_k_min -10
_diffrn_reflns_limit_l_max 41
_diffrn_reflns_limit_l_min -43
_diffrn_reflns_number 29931
_diffrn_reflns_theta_full 73.45
_diffrn_reflns_theta_max 73.45
_diffrn_reflns_theta_min 3.99
_exptl_absorpt_coefficient_mu 6.441
_exptl_absorpt_correction_T_max 0.482
_exptl_absorpt_correction_T_min 0.143
_exptl_absorpt_correction_type gaussian
_exptl_absorpt_process_details
;
CrysAlis RED, Oxford Diffraction Ltd.,
Version 1.171.32.15 (release 10-01-2008 CrysAlis171 .NET)
(compiled Jan 10 2008,16:37:18)
Numerical absorption correction based on gaussian integration over
a multifaceted crystal model
;
_exptl_crystal_colour green
_exptl_crystal_density_diffrn 1.468
_exptl_crystal_density_method 'not measured'
_exptl_crystal_description block
_exptl_crystal_F_000 3896
_exptl_crystal_size_max 0.42
_exptl_crystal_size_mid 0.30
_exptl_crystal_size_min 0.14
_refine_diff_density_max 0.680
_refine_diff_density_min -0.386
_refine_diff_density_rms 0.074
_refine_ls_extinction_method none
_refine_ls_goodness_of_fit_ref 1.028
_refine_ls_hydrogen_treatment mixed
_refine_ls_matrix_type full
_refine_ls_number_parameters 564
_refine_ls_number_reflns 8502
_refine_ls_number_restraints 0
_refine_ls_restrained_S_all 1.028
_refine_ls_R_factor_all 0.0397
_refine_ls_R_factor_gt 0.0320
_refine_ls_shift/su_max 0.002
_refine_ls_shift/su_mean 0.000
_refine_ls_structure_factor_coef Fsqd
_refine_ls_weighting_details 'calc w=1/[\s^2^(Fo^2^)+(0.0576P)^2^+0.0000P] where P=(Fo^2^+2Fc^2^)/3'
_refine_ls_weighting_scheme calc
_refine_ls_wR_factor_gt 0.0831
_refine_ls_wR_factor_ref 0.0857
_reflns_number_gt 7264
_reflns_number_total 8502
_reflns_threshold_expression >2sigma(I)
_cod_data_source_file ic1011428_si_002_6.cif
_cod_data_source_block jmwng16
_cod_database_code 4316797

loop_
_symmetry_equiv_pos_as_xyz
'x, y, z'
'-x, y, -z+1/2'
'x+1/2, y+1/2, z'
'-x+1/2, y+1/2, -z+1/2'
'-x, -y, -z'
'x, -y, z-1/2'
'-x+1/2, -y+1/2, -z'
'x+1/2, -y+1/2, z-1/2'

loop_
_atom_site_label
_atom_site_type_symbol
_atom_site_fract_x
_atom_site_fract_y
_atom_site_fract_z
_atom_site_U_iso_or_equiv
_atom_site_adp_type
_atom_site_occupancy
_atom_site_symmetry_multiplicity
_atom_site_calc_flag
_atom_site_refinement_flags
_atom_site_disorder_assembly
_atom_site_disorder_group
N2 N 0.01240(14) 0.3718(3) 0.04042(9) 0.0517(7) Uani 1 1 d . . .
C71 C -0.00157(13) 0.3310(3) 0.00841(10) 0.0343(6) Uani 1 1 d . . .
C72 C -0.01981(14) 0.2776(3) -0.03305(10) 0.0426(7) Uani 1 1 d . . .
H72A H 0.0097 0.2161 -0.0325 0.064 Uiso 1 1 calc R . .
H72B H -0.0217 0.3407 -0.0533 0.064 Uiso 1 1 calc R . .
H72C H -0.0597 0.2401 -0.0413 0.064 Uiso 1 1 calc R . .
C15' C -0.0142(9) 0.7361(16) 0.1441(3) 0.071(7) Uani 0.370(17) 1 d P A 1
H15D H -0.0133 0.6941 0.1196 0.106 Uiso 0.370(17) 1 calc PR A 1
H15F H -0.0503 0.7872 0.1355 0.106 Uiso 0.370(17) 1 calc PR A 1
H15E H -0.0152 0.6766 0.1646 0.106 Uiso 0.370(17) 1 calc PR A 1
C16' C 0.0447(12) 0.8811(14) 0.2000(5) 0.064(5) Uani 0.370(17) 1 d P A 1
H16D H 0.0464 0.8221 0.2214 0.096 Uiso 0.370(17) 1 calc PR A 1
H16E H 0.0073 0.9279 0.1915 0.096 Uiso 0.370(17) 1 calc PR A 1
H16F H 0.0795 0.9357 0.2114 0.096 Uiso 0.370(17) 1 calc PR A 1
C16 C 0.0160(3) 0.8646(8) 0.1936(3) 0.0362(17) Uani 0.630(17) 1 d P A 2
H16C H 0.0340 0.9417 0.2064 0.054 Uiso 0.630(17) 1 calc PR A 2
H16B H 0.0219 0.8047 0.2157 0.054 Uiso 0.630(17) 1 calc PR A 2
H16A H -0.0274 0.8757 0.1771 0.054 Uiso 0.630(17) 1 calc PR A 2
C15 C 0.0233(4) 0.7010(5) 0.14568(17) 0.0370(18) Uani 0.630(17) 1 d P A 2
H15A H 0.0254 0.6430 0.1675 0.056 Uiso 0.630(17) 1 calc PR A 2
H15C H 0.0481 0.6719 0.1312 0.056 Uiso 0.630(17) 1 calc PR A 2
H15B H -0.0187 0.7093 0.1255 0.056 Uiso 0.630(17) 1 calc PR A 2
H1 H 0.0898(12) 1.113(2) 0.0432(8) 0.016(6) Uiso 1 1 d . . .
H H 0.3071(14) 0.859(3) 0.1215(9) 0.023(8) Uiso 1 1 d . . .
H14 H 0.0854(18) 0.811(3) 0.1805(12) 0.056(11) Uiso 1 1 d . . .
Mo1 Mo 0.184640(8) 0.860824(16) 0.148743(5) 0.01500(6) Uani 1 1 d . . .
Cl1 Cl 0.36003(3) 1.24312(7) 0.01084(2) 0.03788(16) Uani 1 1 d . . .
O1 O 0.27285(7) 0.81030(14) 0.16042(5) 0.0180(3) Uani 1 1 d . . .
O4 O 0.39948(8) 0.69671(16) 0.11405(5) 0.0246(4) Uani 1 1 d . . .
O3 O 0.20045(7) 0.92055(16) 0.19810(5) 0.0222(3) Uani 1 1 d . . .
O2 O 0.15848(7) 0.71313(15) 0.14356(5) 0.0209(3) Uani 1 1 d . . .
N22 N 0.17050(9) 1.11636(18) 0.10016(6) 0.0189(4) Uani 1 1 d . . .
N1 N 0.33228(10) 0.84192(19) 0.11320(6) 0.0208(4) Uani 1 1 d . . .
N32 N 0.13493(9) 0.94409(18) 0.05084(6) 0.0196(4) Uani 1 1 d . . .
N21 N 0.21200(8) 1.05435(18) 0.13305(6) 0.0184(4) Uani 1 1 d . . .
N11 N 0.09124(8) 0.93004(18) 0.12229(6) 0.0182(4) Uani 1 1 d . . .
C21 C 0.18945(11) 1.2297(2) 0.09974(7) 0.0221(5) Uani 1 1 d . . .
H21 H 0.1686 1.2901 0.0798 0.027 Uiso 1 1 calc R . .
N31 N 0.16577(9) 0.85097(17) 0.07649(6) 0.0187(4) Uani 1 1 d . . .
N12 N 0.07303(9) 1.01100(18) 0.09002(6) 0.0196(4) Uani 1 1 d . . .
C41 C 0.33966(10) 0.9288(2) 0.08638(7) 0.0192(5) Uani 1 1 d . . .
C7 C 0.36154(10) 0.7357(2) 0.12610(7) 0.0192(5) Uani 1 1 d . . .
C43 C 0.39430(11) 1.0294(2) 0.05138(7) 0.0237(5) Uani 1 1 d . . .
H43 H 0.4276 1.0328 0.0435 0.028 Uiso 1 1 calc R . .
C23 C 0.25699(10) 1.1318(2) 0.15306(7) 0.0195(5) Uani 1 1 d . . .
C6 C 0.28976(10) 0.6307(2) 0.20090(7) 0.0213(5) Uani 1 1 d . . .
H6 H 0.2604 0.6548 0.2111 0.026 Uiso 1 1 calc R . .
C31 C 0.12669(11) 0.9202(2) 0.01128(7) 0.0254(5) Uani 1 1 d . . .
H31 H 0.1070 0.9716 -0.0121 0.030 Uiso 1 1 calc R . .
C45 C 0.30194(12) 1.1155(2) 0.04938(8) 0.0258(5) Uani 1 1 d . . .
H45 H 0.2723 1.1776 0.0403 0.031 Uiso 1 1 calc R . .
C1 C 0.30146(10) 0.7054(2) 0.17256(7) 0.0177(4) Uani 1 1 d . . .
C34 C 0.20598(12) 0.6500(2) 0.06773(8) 0.0272(6) Uani 1 1 d . . .
H34 H 0.2334 0.6613 0.0978 0.033 Uiso 1 1 calc R . .
C5 C 0.32004(11) 0.5227(2) 0.21437(8) 0.0248(5) Uani 1 1 d . . .
H5 H 0.3117 0.4739 0.2338 0.030 Uiso 1 1 calc R . .
C42 C 0.38847(10) 0.9325(2) 0.07478(7) 0.0212(5) Uani 1 1 d . . .
H42 H 0.4175 0.8693 0.0828 0.025 Uiso 1 1 calc R . .
C3 C 0.37445(11) 0.5567(2) 0.17119(7) 0.0228(5) Uani 1 1 d . . .
H3 H 0.4033 0.5301 0.1609 0.027 Uiso 1 1 calc R . .
C12 C -0.00514(11) 0.9812(3) 0.10647(8) 0.0288(6) Uani 1 1 d . . .
H12 H -0.0442 0.9859 0.1069 0.035 Uiso 1 1 calc R . .
C13 C 0.04350(11) 0.9108(2) 0.13223(8) 0.0235(5) Uani 1 1 d . A .
C22 C 0.24405(11) 1.2442(2) 0.13304(8) 0.0237(5) Uani 1 1 d . . .
H22 H 0.2680 1.3154 0.1408 0.028 Uiso 1 1 calc R . .
C14 C 0.04627(13) 0.8202(3) 0.16514(9) 0.0291(6) Uani 1 1 d . . .
C25 C 0.36886(11) 1.1251(3) 0.18236(8) 0.0268(5) Uani 1 1 d . . .
H25C H 0.4051 1.1024 0.2069 0.040 Uiso 1 1 calc R . .
H25B H 0.3701 1.2117 0.1769 0.040 Uiso 1 1 calc R . .
H25A H 0.3675 1.0791 0.1580 0.040 Uiso 1 1 calc R . .
C44 C 0.35192(12) 1.1203(2) 0.03953(7) 0.0246(5) Uani 1 1 d . . .
C32 C 0.15138(12) 0.8096(2) 0.01004(8) 0.0263(5) Uani 1 1 d . . .
H32 H 0.1520 0.7695 -0.0139 0.032 Uiso 1 1 calc R . .
C11 C 0.01533(11) 1.0420(2) 0.08047(8) 0.0250(5) Uani 1 1 d . . .
H11 H -0.0076 1.0972 0.0592 0.030 Uiso 1 1 calc R . .
C24 C 0.31249(10) 1.0969(2) 0.19056(7) 0.0208(5) Uani 1 1 d . . .
H24 H 0.3111 1.0077 0.1948 0.025 Uiso 1 1 calc R . .
C33 C 0.17560(11) 0.7680(2) 0.05149(7) 0.0217(5) Uani 1 1 d . . .
C2 C 0.34486(10) 0.6673(2) 0.15718(7) 0.0186(5) Uani 1 1 d . . .
C4 C 0.36262(11) 0.4856(2) 0.19956(8) 0.0259(5) Uani 1 1 d . . .
H4 H 0.3836 0.4115 0.2089 0.031 Uiso 1 1 calc R . .
C26 C 0.31468(12) 1.1608(3) 0.23011(8) 0.0285(6) Uani 1 1 d . . .
H26C H 0.3513 1.1364 0.2540 0.043 Uiso 1 1 calc R . .
H26B H 0.2791 1.1383 0.2353 0.043 Uiso 1 1 calc R . .
H26A H 0.3150 1.2484 0.2263 0.043 Uiso 1 1 calc R . .
C46 C 0.29578(11) 1.0196(2) 0.07248(7) 0.0230(5) Uani 1 1 d . . .
H46 H 0.2613 1.0150 0.0791 0.028 Uiso 1 1 calc R . .
B1 B 0.11428(12) 1.0537(2) 0.06839(8) 0.0199(5) Uani 1 1 d . . .
C35 C 0.16016(15) 0.5526(3) 0.06538(10) 0.0405(7) Uani 1 1 d . . .
H35A H 0.1813 0.4765 0.0764 0.061 Uiso 1 1 calc R . .
H35B H 0.1320 0.5412 0.0362 0.061 Uiso 1 1 calc R . .
H35C H 0.1377 0.5773 0.0821 0.061 Uiso 1 1 calc R . .
C36 C 0.24473(13) 0.6114(3) 0.04417(9) 0.0399(7) Uani 1 1 d . . .
H36A H 0.2644 0.5341 0.0553 0.060 Uiso 1 1 calc R . .
H36B H 0.2756 0.6730 0.0478 0.060 Uiso 1 1 calc R . .
H36C H 0.2190 0.6026 0.0143 0.060 Uiso 1 1 calc R . .
Co1 Co 0.089198(17) 0.34020(4) 0.196875(12) 0.01945(10) Uani 1 1 d . . .
C55 C 0.17914(11) 0.3539(3) 0.21005(8) 0.0277(6) Uani 1 1 d . . .
H55 H 0.2104 0.3682 0.2368 0.033 Uiso 1 1 calc R . .
C60 C 0.07756(11) 0.3593(2) 0.25143(8) 0.0258(5) Uani 1 1 d . . .
H60 H 0.1079 0.3765 0.2783 0.031 Uiso 1 1 calc R . .
C57 C 0.00198(11) 0.3821(3) 0.18552(8) 0.0270(5) Uani 1 1 d . . .
H57 H -0.0268 0.4173 0.1607 0.032 Uiso 1 1 calc R . .
C51 C 0.14666(12) 0.4432(3) 0.18047(8) 0.0291(6) Uani 1 1 d . . .
H51 H 0.1528 0.5279 0.1839 0.035 Uiso 1 1 calc R . .
C56 C 0.04247(11) 0.4460(3) 0.22121(8) 0.0272(5) Uani 1 1 d . . .
H56 H 0.0455 0.5313 0.2243 0.033 Uiso 1 1 calc R . .
C54 C 0.15653(12) 0.2390(3) 0.19237(9) 0.0313(6) Uani 1 1 d . . .
H54 H 0.1704 0.1628 0.2051 0.038 Uiso 1 1 calc R . .
C53 C 0.10980(13) 0.2584(3) 0.15251(9) 0.0349(6) Uani 1 1 d . . .
H53 H 0.0865 0.1973 0.1339 0.042 Uiso 1 1 calc R . .
C58 C 0.01223(11) 0.2569(3) 0.19356(8) 0.0277(5) Uani 1 1 d . . .
H58 H -0.0085 0.1934 0.1751 0.033 Uiso 1 1 calc R . .
C59 C 0.05892(11) 0.2430(3) 0.23404(8) 0.0269(5) Uani 1 1 d . . .
H59 H 0.0750 0.1683 0.2473 0.032 Uiso 1 1 calc R . .
C52 C 0.10360(13) 0.3850(3) 0.14504(8) 0.0343(6) Uani 1 1 d . . .
H52 H 0.0756 0.4235 0.1206 0.041 Uiso 1 1 calc R . .

loop_
_atom_site_aniso_label
_atom_site_aniso_U_11
_atom_site_aniso_U_22
_atom_site_aniso_U_33
_atom_site_aniso_U_23
_atom_site_aniso_U_13
_atom_site_aniso_U_12
N2 0.0484(17) 0.0572(19) 0.0427(16) -0.0067(14) 0.0111(13) 0.0087(14)
C71 0.0256(13) 0.0311(15) 0.0438(17) 0.0047(12) 0.0113(12) 0.0021(11)
C72 0.0301(15) 0.058(2) 0.0410(16) -0.0098(14) 0.0155(13) -0.0110(14)
C15' 0.082(12) 0.065(9) 0.047(6) 0.019(5) 0.007(6) -0.042(9)
C16' 0.105(15) 0.051(7) 0.037(6) 0.005(5) 0.030(9) -0.014(10)
C16 0.039(3) 0.043(4) 0.039(3) 0.008(3) 0.028(3) 0.007(3)
C15 0.051(4) 0.025(3) 0.041(3) 0.0103(19) 0.024(3) 0.002(2)
Mo1 0.01535(9) 0.01477(10) 0.01619(9) 0.00148(6) 0.00767(6) 0.00148(7)
Cl1 0.0367(3) 0.0400(4) 0.0410(4) 0.0188(3) 0.0198(3) -0.0005(3)
O1 0.0156(7) 0.0161(8) 0.0250(8) 0.0021(6) 0.0111(6) 0.0025(6)
O4 0.0230(8) 0.0269(9) 0.0292(9) 0.0004(7) 0.0160(7) 0.0049(7)
O3 0.0225(8) 0.0276(9) 0.0184(8) 0.0011(6) 0.0103(6) 0.0025(7)
O2 0.0197(8) 0.0157(8) 0.0297(9) 0.0024(6) 0.0123(7) -0.0015(6)
N22 0.0196(9) 0.0181(10) 0.0175(9) 0.0024(7) 0.0060(7) 0.0003(8)
N1 0.0210(10) 0.0232(11) 0.0238(10) 0.0017(8) 0.0148(8) 0.0021(8)
N32 0.0199(9) 0.0191(10) 0.0188(9) 0.0006(7) 0.0068(7) -0.0014(8)
N21 0.0174(9) 0.0203(10) 0.0165(8) -0.0004(7) 0.0059(7) 0.0012(8)
N11 0.0180(9) 0.0170(10) 0.0205(9) 0.0027(7) 0.0088(7) 0.0019(8)
C21 0.0264(12) 0.0169(12) 0.0232(11) 0.0034(9) 0.0102(9) -0.0003(10)
N31 0.0178(9) 0.0175(10) 0.0208(9) -0.0001(7) 0.0079(7) -0.0020(8)
N12 0.0180(9) 0.0186(10) 0.0202(9) 0.0015(7) 0.0056(7) 0.0014(8)
C41 0.0214(11) 0.0212(12) 0.0167(10) -0.0032(8) 0.0094(9) -0.0027(9)
C7 0.0158(10) 0.0205(12) 0.0195(10) -0.0022(9) 0.0052(8) -0.0025(9)
C43 0.0195(11) 0.0324(14) 0.0208(11) -0.0014(10) 0.0098(9) -0.0052(10)
C23 0.0189(11) 0.0192(12) 0.0209(11) -0.0029(9) 0.0086(9) -0.0017(9)
C6 0.0177(11) 0.0246(13) 0.0217(11) 0.0004(9) 0.0079(9) -0.0004(10)
C31 0.0285(12) 0.0282(14) 0.0175(11) 0.0001(9) 0.0071(9) -0.0061(11)
C45 0.0259(12) 0.0281(14) 0.0243(12) 0.0026(10) 0.0111(10) 0.0032(10)
C1 0.0138(10) 0.0184(11) 0.0192(10) -0.0012(8) 0.0046(8) 0.0005(9)
C34 0.0258(13) 0.0263(14) 0.0261(12) -0.0080(10) 0.0069(10) 0.0017(11)
C5 0.0260(12) 0.0205(12) 0.0255(12) 0.0050(9) 0.0078(10) -0.0036(10)
C42 0.0171(10) 0.0278(13) 0.0192(10) -0.0015(9) 0.0077(9) -0.0003(10)
C3 0.0203(11) 0.0208(12) 0.0267(12) -0.0010(9) 0.0087(9) 0.0035(10)
C12 0.0167(11) 0.0319(14) 0.0387(14) 0.0049(11) 0.0122(10) 0.0018(11)
C13 0.0221(12) 0.0223(12) 0.0297(12) 0.0013(10) 0.0141(10) 0.0012(10)
C22 0.0256(12) 0.0170(12) 0.0270(12) -0.0004(9) 0.0088(10) -0.0047(10)
C14 0.0248(13) 0.0351(15) 0.0340(14) 0.0116(11) 0.0186(11) 0.0047(11)
C25 0.0194(11) 0.0332(15) 0.0272(12) -0.0016(10) 0.0089(10) -0.0001(11)
C44 0.0285(12) 0.0269(13) 0.0196(11) 0.0041(9) 0.0108(10) -0.0041(11)
C32 0.0306(13) 0.0292(14) 0.0218(11) -0.0066(10) 0.0134(10) -0.0073(11)
C11 0.0179(11) 0.0242(13) 0.0286(12) 0.0025(10) 0.0047(9) 0.0025(10)
C24 0.0183(11) 0.0189(12) 0.0229(11) 0.0005(9) 0.0059(9) -0.0014(9)
C33 0.0187(11) 0.0242(13) 0.0222(11) -0.0072(9) 0.0083(9) -0.0054(10)
C2 0.0173(11) 0.0189(12) 0.0182(10) -0.0009(8) 0.0058(8) -0.0026(9)
C4 0.0254(12) 0.0170(12) 0.0333(13) 0.0028(10) 0.0097(10) 0.0042(10)
C26 0.0262(13) 0.0348(15) 0.0216(12) 0.0006(10) 0.0067(10) 0.0040(11)
C46 0.0195(11) 0.0294(13) 0.0234(11) 0.0008(9) 0.0122(9) 0.0010(10)
B1 0.0182(12) 0.0197(13) 0.0187(12) 0.0028(10) 0.0042(10) 0.0005(10)
C35 0.0516(18) 0.0204(14) 0.0446(16) -0.0025(12) 0.0140(14) -0.0013(13)
C36 0.0332(15) 0.0465(19) 0.0380(15) -0.0176(13) 0.0122(12) 0.0074(13)
Co1 0.01629(19) 0.0229(2) 0.01918(18) -0.00268(14) 0.00708(15) -0.00074(15)
C55 0.0181(11) 0.0391(16) 0.0285(12) -0.0016(11) 0.0120(10) -0.0013(11)
C60 0.0223(11) 0.0359(15) 0.0218(11) -0.0020(10) 0.0115(9) -0.0001(11)
C57 0.0163(11) 0.0372(15) 0.0267(12) -0.0009(10) 0.0078(9) 0.0039(11)
C51 0.0282(13) 0.0331(15) 0.0340(13) 0.0007(11) 0.0209(11) -0.0068(11)
C56 0.0251(12) 0.0295(14) 0.0295(13) -0.0036(10) 0.0137(10) 0.0032(11)
C54 0.0262(13) 0.0324(15) 0.0417(15) -0.0026(12) 0.0203(12) 0.0046(11)
C53 0.0331(14) 0.0424(17) 0.0356(14) -0.0161(12) 0.0204(12) -0.0028(13)
C58 0.0171(11) 0.0331(15) 0.0337(13) -0.0039(11) 0.0112(10) -0.0064(11)
C59 0.0223(12) 0.0293(14) 0.0318(13) 0.0032(10) 0.0137(10) -0.0007(10)
C52 0.0328(14) 0.0512(19) 0.0231(12) 0.0029(12) 0.0155(11) 0.0022(13)

loop_
_atom_type_symbol
_atom_type_description
_atom_type_scat_dispersion_real
_atom_type_scat_dispersion_imag
_atom_type_scat_source
C C 0.0181 0.0091 'International Tables Vol C Tables 4.2.6.8 and 6.1.1.4'
H H 0.0000 0.0000 'International Tables Vol C Tables 4.2.6.8 and 6.1.1.4'
B B 0.0090 0.0039 'International Tables Vol C Tables 4.2.6.8 and 6.1.1.4'
Co Co -2.3653 3.6143 'International Tables Vol C Tables 4.2.6.8 and 6.1.1.4'
Mo Mo -0.0483 2.7339 'International Tables Vol C Tables 4.2.6.8 and 6.1.1.4'
N N 0.0311 0.0180 'International Tables Vol C Tables 4.2.6.8 and 6.1.1.4'
O O 0.0492 0.0322 'International Tables Vol C Tables 4.2.6.8 and 6.1.1.4'
Cl Cl 0.3639 0.7018 'International Tables Vol C Tables 4.2.6.8 and 6.1.1.4'

loop_
_geom_angle_atom_site_label_1
_geom_angle_atom_site_label_2
_geom_angle_atom_site_label_3
_geom_angle
_geom_angle_site_symmetry_1
_geom_angle_site_symmetry_3
_geom_angle_publ_flag
N2 C71 C72 179.8(4) . . ?
O2 Mo1 O3 112.80(8) . . ?
O2 Mo1 O1 93.96(7) . . ?
O3 Mo1 O1 96.16(7) . . ?
O2 Mo1 N11 90.85(7) . . ?
O3 Mo1 N11 93.66(7) . . ?
O1 Mo1 N11 166.42(7) . . ?
O2 Mo1 N21 161.98(7) . . ?
O3 Mo1 N21 85.08(7) . . ?
O1 Mo1 N21 85.95(6) . . ?
N11 Mo1 N21 85.57(7) . . ?
O2 Mo1 N31 86.53(7) . . ?
O3 Mo1 N31 160.13(7) . . ?
O1 Mo1 N31 86.63(6) . . ?
N11 Mo1 N31 80.99(7) . . ?
N21 Mo1 N31 75.47(6) . . ?
C1 O1 Mo1 131.14(14) . . ?
C21 N22 N21 109.92(19) . . ?
C21 N22 B1 128.7(2) . . ?
N21 N22 B1 121.26(19) . . ?
C7 N1 C41 129.0(2) . . ?
C31 N32 N31 110.0(2) . . ?
C31 N32 B1 129.1(2) . . ?
N31 N32 B1 120.89(18) . . ?
C23 N21 N22 106.54(19) . . ?
C23 N21 Mo1 134.54(15) . . ?
N22 N21 Mo1 117.95(14) . . ?
C13 N11 N12 106.82(19) . . ?
C13 N11 Mo1 132.49(16) . . ?
N12 N11 Mo1 120.67(14) . . ?
N22 C21 C22 108.5(2) . . ?
C33 N31 N32 106.22(19) . . ?
C33 N31 Mo1 134.98(16) . . ?
N32 N31 Mo1 118.69(14) . . ?
C11 N12 N11 109.4(2) . . ?
C11 N12 B1 127.6(2) . . ?
N11 N12 B1 123.03(18) . . ?
C42 C41 C46 119.4(2) . . ?
C42 C41 N1 124.2(2) . . ?
C46 C41 N1 116.3(2) . . ?
O4 C7 N1 123.6(2) . . ?
O4 C7 C2 121.4(2) . . ?
N1 C7 C2 115.0(2) . . ?
C44 C43 C42 120.2(2) . . ?
N21 C23 C22 109.7(2) . . ?
N21 C23 C24 122.9(2) . . ?
C22 C23 C24 127.4(2) . . ?
C5 C6 C1 121.4(2) . . ?
N32 C31 C32 108.8(2) . . ?
C46 C45 C44 119.0(2) . . ?
O1 C1 C6 120.9(2) . . ?
O1 C1 C2 120.5(2) . . ?
C6 C1 C2 118.7(2) . . ?
C33 C34 C35 111.2(2) . . ?
C33 C34 C36 110.7(2) . . ?
C35 C34 C36 111.2(2) . . ?
C6 C5 C4 120.1(2) . . ?
C43 C42 C41 119.4(2) . . ?
C4 C3 C2 121.6(2) . . ?
C11 C12 C13 105.4(2) . . ?
N11 C13 C12 109.4(2) . . ?
N11 C13 C14 121.4(2) . . ?
C12 C13 C14 129.1(2) . . ?
C21 C22 C23 105.4(2) . . ?
C16' C14 C15 133.4(8) . . ?
C16' C14 C13 109.4(7) . . ?
C15 C14 C13 110.4(3) . . ?
C16' C14 C16 25.7(8) . . ?
C15 C14 C16 113.2(4) . . ?
C13 C14 C16 113.2(4) . . ?
C16' C14 C15' 109.4(9) . . ?
C15 C14 C15' 35.7(7) . . ?
C13 C14 C15' 106.2(4) . . ?
C16 C14 C15' 84.3(7) . . ?
C43 C44 C45 121.1(2) . . ?
C43 C44 Cl1 120.1(2) . . ?
C45 C44 Cl1 118.8(2) . . ?
C31 C32 C33 105.5(2) . . ?
N12 C11 C12 109.0(2) . . ?
C23 C24 C25 109.6(2) . . ?
C23 C24 C26 111.2(2) . . ?
C25 C24 C26 111.2(2) . . ?
N31 C33 C32 109.5(2) . . ?
N31 C33 C34 122.4(2) . . ?
C32 C33 C34 128.1(2) . . ?
C3 C2 C1 118.6(2) . . ?
C3 C2 C7 116.4(2) . . ?
C1 C2 C7 125.1(2) . . ?
C3 C4 C5 119.7(2) . . ?
C45 C46 C41 120.8(2) . . ?
N32 B1 N22 108.16(19) . . ?
N32 B1 N12 109.3(2) . . ?
N22 B1 N12 110.08(19) . . ?
C53 Co1 C54 40.79(11) . . ?
C53 Co1 C59 120.91(12) . . ?
C54 Co1 C59 105.18(12) . . ?
C53 Co1 C56 157.91(12) . . ?
C54 Co1 C56 160.95(11) . . ?
C59 Co1 C56 68.67(11) . . ?
C53 Co1 C52 41.07(13) . . ?
C54 Co1 C52 68.78(12) . . ?
C59 Co1 C52 158.29(12) . . ?
C56 Co1 C52 123.50(12) . . ?
C53 Co1 C57 120.47(11) . . ?
C54 Co1 C57 155.35(11) . . ?
C59 Co1 C57 68.61(11) . . ?
C56 Co1 C57 40.99(10) . . ?
C52 Co1 C57 107.71(11) . . ?
C53 Co1 C58 104.69(11) . . ?
C54 Co1 C58 119.18(12) . . ?
C59 Co1 C58 40.80(10) . . ?
C56 Co1 C58 68.71(11) . . ?
C52 Co1 C58 122.51(11) . . ?
C57 Co1 C58 40.67(11) . . ?
C53 Co1 C55 68.78(11) . . ?
C54 Co1 C55 40.91(11) . . ?
C59 Co1 C55 121.29(11) . . ?
C56 Co1 C55 125.68(11) . . ?
C52 Co1 C55 68.62(11) . . ?
C57 Co1 C55 162.51(11) . . ?
C58 Co1 C55 155.93(11) . . ?
C53 Co1 C60 158.17(12) . . ?
C54 Co1 C60 122.86(11) . . ?
C59 Co1 C60 40.70(11) . . ?
C56 Co1 C60 40.94(10) . . ?
C52 Co1 C60 159.84(12) . . ?
C57 Co1 C60 68.85(10) . . ?
C58 Co1 C60 68.67(11) . . ?
C55 Co1 C60 108.35(10) . . ?
C53 Co1 C51 68.42(12) . . ?
C54 Co1 C51 68.36(12) . . ?
C59 Co1 C51 158.52(11) . . ?
C56 Co1 C51 110.41(12) . . ?
C52 Co1 C51 40.45(11) . . ?
C57 Co1 C51 125.74(11) . . ?
C58 Co1 C51 160.41(11) . . ?
C55 Co1 C51 40.57(11) . . ?
C60 Co1 C51 124.38(11) . . ?
C51 C55 C54 107.6(2) . . ?
C51 C55 Co1 70.04(15) . . ?
C54 C55 Co1 69.30(15) . . ?
C59 C60 C56 107.6(2) . . ?
C59 C60 Co1 69.27(14) . . ?
C56 C60 Co1 69.16(14) . . ?
C58 C57 C56 108.0(2) . . ?
C58 C57 Co1 69.71(14) . . ?
C56 C57 Co1 69.42(14) . . ?
C52 C51 C55 108.6(3) . . ?
C52 C51 Co1 69.31(15) . . ?
C55 C51 Co1 69.39(15) . . ?
C57 C56 C60 108.0(2) . . ?
C57 C56 Co1 69.59(15) . . ?
C60 C56 Co1 69.90(15) . . ?
C53 C54 C55 107.9(3) . . ?
C53 C54 Co1 69.14(16) . . ?
C55 C54 Co1 69.79(15) . . ?
C54 C53 C52 108.3(3) . . ?
C54 C53 Co1 70.06(15) . . ?
C52 C53 Co1 70.03(15) . . ?
C57 C58 C59 108.0(2) . . ?
C57 C58 Co1 69.62(14) . . ?
C59 C58 Co1 69.47(14) . . ?
C60 C59 C58 108.5(2) . . ?
C60 C59 Co1 70.03(15) . . ?
C58 C59 Co1 69.73(15) . . ?
C51 C52 C53 107.6(2) . . ?
C51 C52 Co1 70.23(15) . . ?
C53 C52 Co1 68.90(16) . . ?

loop_
_geom_bond_atom_site_label_1
_geom_bond_atom_site_label_2
_geom_bond_distance
_geom_bond_site_symmetry_2
_geom_bond_publ_flag
N2 C71 1.124(4) . ?
C71 C72 1.457(4) . ?
C15' C14 1.637(12) . ?
C16' C14 1.403(16) . ?
C16 C14 1.533(7) . ?
C15 C14 1.486(6) . ?
Mo1 O2 1.7354(16) . ?
Mo1 O3 1.7376(16) . ?
Mo1 O1 2.0793(15) . ?
Mo1 N11 2.2044(19) . ?
Mo1 N21 2.369(2) . ?
Mo1 N31 2.3767(19) . ?
Cl1 C44 1.745(2) . ?
O1 C1 1.331(3) . ?
O4 C7 1.230(3) . ?
N22 C21 1.338(3) . ?
N22 N21 1.367(3) . ?
N22 B1 1.532(3) . ?
N1 C7 1.352(3) . ?
N1 C41 1.402(3) . ?
N32 C31 1.339(3) . ?
N32 N31 1.372(3) . ?
N32 B1 1.530(3) . ?
N21 C23 1.340(3) . ?
N11 C13 1.348(3) . ?
N11 N12 1.366(3) . ?
C21 C22 1.373(3) . ?
N31 C33 1.351(3) . ?
N12 C11 1.341(3) . ?
N12 B1 1.546(3) . ?
C41 C42 1.392(3) . ?
C41 C46 1.398(3) . ?
C7 C2 1.504(3) . ?
C43 C44 1.376(4) . ?
C43 C42 1.388(3) . ?
C23 C22 1.399(3) . ?
C23 C24 1.501(3) . ?
C6 C5 1.381(3) . ?
C6 C1 1.402(3) . ?
C31 C32 1.370(4) . ?
C45 C46 1.376(3) . ?
C45 C44 1.383(4) . ?
C1 C2 1.420(3) . ?
C34 C33 1.494(4) . ?
C34 C35 1.524(4) . ?
C34 C36 1.533(4) . ?
C5 C4 1.386(4) . ?
C3 C4 1.381(3) . ?
C3 C2 1.402(3) . ?
C12 C11 1.371(4) . ?
C12 C13 1.396(3) . ?
C13 C14 1.505(3) . ?
C25 C24 1.532(3) . ?
C32 C33 1.402(3) . ?
C24 C26 1.532(3) . ?
Co1 C53 2.020(3) . ?
Co1 C54 2.032(3) . ?
Co1 C59 2.033(3) . ?
Co1 C56 2.033(3) . ?
Co1 C52 2.035(3) . ?
Co1 C57 2.035(2) . ?
Co1 C58 2.037(2) . ?
Co1 C55 2.038(3) . ?
Co1 C60 2.043(2) . ?
Co1 C51 2.047(3) . ?
C55 C51 1.416(4) . ?
C55 C54 1.423(4) . ?
C60 C59 1.417(4) . ?
C60 C56 1.426(4) . ?
C57 C58 1.415(4) . ?
C57 C56 1.425(3) . ?
C51 C52 1.411(4) . ?
C54 C53 1.412(4) . ?
C53 C52 1.422(4) . ?
C58 C59 1.419(4) . ?
